data_4312474
loop_
_publ_author_name
'Dongrong Xiao'
'Yangguang Li'
'Enbo Wang'
'Shutao Wang'
'Yu Hou'
'Gejihu De'
'Changwen Hu'

_publ_section_title
;
 Two Novel Vanadium Tellurites Covalently Bonded with Metal-Organic
 Complex Moieties: M(phen)V2TeO8 (M = Cu, Ni)
;
_journal_name_full 'Inorganic Chemistry'
_journal_page_first 7652
_journal_page_last 7657
_journal_paper_doi 10.1021/ic034272p
_journal_volume 42
_journal_year 2003
_chemical_formula_sum 'C12 H8 Cu N2 O8 Te V2'
_chemical_formula_weight 601.22
_chemical_name_systematic
; 
 ? 
;
_space_group_IT_number 14
_symmetry_cell_setting monoclinic
_symmetry_space_group_name_Hall '-P 2ybc'
_symmetry_space_group_name_H-M 'P 1 21/c 1'
_atom_sites_solution_hydrogens geom
_atom_sites_solution_primary direct
_atom_sites_solution_secondary difmap
_audit_creation_method SHELXL-97
_cell_angle_alpha 90.00
_cell_angle_beta 97.54(3)
_cell_angle_gamma 90.00
_cell_formula_units_Z 4
_cell_length_a 9.2193(18)
_cell_length_b 7.9853(16)
_cell_length_c 21.401(4)
_cell_measurement_temperature 293(2)
_cell_measurement_theta_max 27.34
_cell_measurement_theta_min 1.92
_cell_volume 1561.9(5)
_computing_cell_refinement 'RAPID AUTO'
_computing_data_collection 'RAPID AUTO'
_computing_data_reduction 'RAPID AUTO'
_computing_molecular_graphics 'Bruker SHELXTL'
_computing_publication_material 'Bruker SHELXTL'
_computing_structure_refinement 'SHELXL-97 (Sheldrick, 1997)'
_computing_structure_solution 'SHELXS-97 (Sheldrick, 1990)'
_diffrn_ambient_temperature 293(2)
_diffrn_detector_area_resol_mean '100x100 microns'
_diffrn_measured_fraction_theta_full 0.992
_diffrn_measured_fraction_theta_max 0.992
_diffrn_measurement_device_type 'Rigaku RAXIS RAPID IP'
_diffrn_measurement_method Oscillation
_diffrn_radiation_monochromator graphite
_diffrn_radiation_source 'fine-focus sealed tube'
_diffrn_radiation_type MoK\a
_diffrn_radiation_wavelength 0.71073
_diffrn_reflns_av_R_equivalents 0.0282
_diffrn_reflns_av_sigmaI/netI 0.0449
_diffrn_reflns_limit_h_max 11
_diffrn_reflns_limit_h_min -11
_diffrn_reflns_limit_k_max 10
_diffrn_reflns_limit_k_min -10
_diffrn_reflns_limit_l_max 27
_diffrn_reflns_limit_l_min -27
_diffrn_reflns_number 5746
_diffrn_reflns_theta_full 27.34
_diffrn_reflns_theta_max 27.34
_diffrn_reflns_theta_min 1.92
_diffrn_standards_decay_% none
_diffrn_standards_interval_count none
_diffrn_standards_interval_time none
_diffrn_standards_number none
_exptl_absorpt_coefficient_mu 4.400
_exptl_absorpt_correction_T_max 0.608
_exptl_absorpt_correction_T_min 0.553
_exptl_absorpt_correction_type empirical
_exptl_absorpt_process_details 'ABSCOR by T.Higashi    8 March, 1995'
_exptl_crystal_colour green
_exptl_crystal_density_diffrn 2.557
_exptl_crystal_density_method 'not measured'
_exptl_crystal_description needle
_exptl_crystal_F_000 1140
_exptl_crystal_size_max 0.378
_exptl_crystal_size_mid 0.114
_exptl_crystal_size_min 0.113
_refine_diff_density_max 0.864
_refine_diff_density_min -1.009
_refine_diff_density_rms 0.296
_refine_ls_extinction_method none
_refine_ls_goodness_of_fit_ref 1.024
_refine_ls_hydrogen_treatment mixed
_refine_ls_matrix_type full
_refine_ls_number_parameters 235
_refine_ls_number_reflns 3494
_refine_ls_number_restraints 0
_refine_ls_restrained_S_all 1.024
_refine_ls_R_factor_all 0.0406
_refine_ls_R_factor_gt 0.0270
_refine_ls_shift/su_max 0.001
_refine_ls_shift/su_mean 0.000
_refine_ls_structure_factor_coef Fsqd
_refine_ls_weighting_details 'calc w=1/[\s^2^(Fo^2^)+(0.0500P)^2^+0.0000P] where P=(Fo^2^+2Fc^2^)/3'
_refine_ls_weighting_scheme calc
_refine_ls_wR_factor_gt 0.0670
_refine_ls_wR_factor_ref 0.0837
_reflns_number_gt 2870
_reflns_number_total 3494
_reflns_threshold_expression >2sigma(I)
_cod_data_source_file ic034272psi20030424_091810.cif
_cod_data_source_block x17b
_cod_database_code 4312474

loop_
_symmetry_equiv_pos_as_xyz
'x, y, z'
'-x, y+1/2, -z+1/2'
'-x, -y, -z'
'x, -y-1/2, z-1/2'

loop_
_atom_site_label
_atom_site_type_symbol
_atom_site_fract_x
_atom_site_fract_y
_atom_site_fract_z
_atom_site_U_iso_or_equiv
_atom_site_adp_type
_atom_site_occupancy
_atom_site_symmetry_multiplicity
_atom_site_calc_flag
_atom_site_refinement_flags
_atom_site_disorder_assembly
_atom_site_disorder_group
Te Te 0.22045(3) 0.52924(4) 0.226058(12) 0.01747(9) Uani 1 1 d . . .
Cu Cu 0.42301(5) 0.41129(7) 0.12656(2) 0.01698(13) Uani 1 1 d . . .
V2 V 0.60752(7) 0.64759(9) 0.25267(3) 0.01717(16) Uani 1 1 d . . .
V1 V -0.06961(7) 0.43732(9) 0.30216(3) 0.01797(16) Uani 1 1 d . . .
O8 O 0.2272(3) 0.4366(4) 0.14744(13) 0.0205(6) Uani 1 1 d . . .
O5 O 0.4880(3) 0.5700(4) 0.19282(14) 0.0241(7) Uani 1 1 d . . .
O1 O 0.0343(3) 0.4383(4) 0.23577(15) 0.0275(7) Uani 1 1 d . . .
O4 O 0.7464(4) 0.4983(5) 0.27484(16) 0.0352(9) Uani 1 1 d . . .
O6 O 0.5160(3) 0.6847(4) 0.31138(14) 0.0240(7) Uani 1 1 d . . .
O2 O 0.6856(3) 0.8352(4) 0.22728(14) 0.0273(7) Uani 1 1 d . . .
O7 O -0.0759(3) 0.2436(4) 0.33059(15) 0.0308(8) Uani 1 1 d . . .
O3 O 0.0057(4) 0.5574(5) 0.35699(17) 0.0412(9) Uani 1 1 d . . .
N2 N 0.3485(4) 0.2778(5) 0.05041(16) 0.0198(7) Uani 1 1 d . . .
N1 N 0.6111(4) 0.4015(5) 0.08844(16) 0.0210(8) Uani 1 1 d . . .
C11 C 0.4504(4) 0.2537(5) 0.01130(19) 0.0178(8) Uani 1 1 d . . .
C12 C 0.5922(4) 0.3210(6) 0.03172(19) 0.0196(8) Uani 1 1 d . . .
C4 C 0.7056(5) 0.3000(6) -0.0053(2) 0.0241(9) Uani 1 1 d . . .
C3 C 0.8431(5) 0.3652(7) 0.0186(2) 0.0303(11) Uani 1 1 d . . .
H3A H 0.9206 0.3574 -0.0050 0.036 Uiso 1 1 calc R . .
C1 C 0.7439(5) 0.4573(6) 0.1099(2) 0.0280(10) Uani 1 1 d . . .
H1A H 0.7581 0.5103 0.1490 0.034 Uiso 1 1 calc R . .
C5 C 0.6754(5) 0.2141(6) -0.0645(2) 0.0300(11) Uani 1 1 d . . .
H5A H 0.7491 0.2022 -0.0899 0.036 Uiso 1 1 calc R . .
C7 C 0.4235(5) 0.1671(6) -0.0459(2) 0.0238(9) Uani 1 1 d . . .
C8 C 0.2813(5) 0.1028(6) -0.0620(2) 0.0299(11) Uani 1 1 d . . .
H8A H 0.2570 0.0455 -0.0998 0.036 Uiso 1 1 calc R . .
C9 C 0.1796(5) 0.1248(6) -0.0220(2) 0.0323(11) Uani 1 1 d . . .
H9A H 0.0858 0.0818 -0.0323 0.039 Uiso 1 1 calc R . .
C2 C 0.8635(5) 0.4398(7) 0.0762(2) 0.0323(11) Uani 1 1 d . . .
H2A H 0.9555 0.4786 0.0930 0.039 Uiso 1 1 calc R . .
C10 C 0.2161(5) 0.2125(6) 0.0347(2) 0.0274(10) Uani 1 1 d . . .
H10A H 0.1461 0.2252 0.0619 0.033 Uiso 1 1 calc R . .
C6 C 0.5407(5) 0.1499(6) -0.0838(2) 0.0307(11) Uani 1 1 d . . .
H6A H 0.5238 0.0937 -0.1221 0.037 Uiso 1 1 calc R . .

loop_
_atom_site_aniso_label
_atom_site_aniso_U_11
_atom_site_aniso_U_22
_atom_site_aniso_U_33
_atom_site_aniso_U_23
_atom_site_aniso_U_13
_atom_site_aniso_U_12
Te 0.01704(14) 0.01915(16) 0.01683(15) -0.00141(10) 0.00455(10) 0.00175(10)
Cu 0.0154(2) 0.0211(3) 0.0149(2) -0.0032(2) 0.00400(18) -0.00154(19)
V2 0.0153(3) 0.0193(4) 0.0168(3) -0.0027(3) 0.0020(3) -0.0005(3)
V1 0.0148(3) 0.0187(4) 0.0207(4) 0.0021(3) 0.0034(3) 0.0018(3)
O8 0.0168(13) 0.0267(17) 0.0185(14) -0.0079(12) 0.0044(11) -0.0009(12)
O5 0.0254(15) 0.0247(18) 0.0213(15) -0.0042(13) -0.0005(12) -0.0012(13)
O1 0.0200(15) 0.0345(19) 0.0295(17) 0.0023(14) 0.0094(13) -0.0025(13)
O4 0.0224(15) 0.041(2) 0.041(2) 0.0044(16) 0.0009(15) 0.0098(14)
O6 0.0256(15) 0.0241(17) 0.0234(15) -0.0049(13) 0.0067(12) -0.0023(13)
O2 0.0303(16) 0.0300(19) 0.0226(16) -0.0062(13) 0.0068(13) -0.0123(14)
O7 0.0282(16) 0.0280(19) 0.0368(19) 0.0094(15) 0.0071(14) -0.0032(14)
O3 0.044(2) 0.036(2) 0.039(2) -0.0064(17) -0.0107(17) 0.0010(16)
N2 0.0209(17) 0.021(2) 0.0178(17) -0.0015(14) 0.0027(14) 0.0006(14)
N1 0.0183(17) 0.025(2) 0.0201(18) -0.0002(15) 0.0051(14) -0.0029(14)
C11 0.0207(19) 0.014(2) 0.018(2) 0.0001(16) 0.0027(16) 0.0000(15)
C12 0.022(2) 0.022(2) 0.0151(19) 0.0024(17) 0.0048(15) 0.0014(16)
C4 0.027(2) 0.026(2) 0.022(2) 0.0029(18) 0.0112(18) 0.0065(18)
C3 0.023(2) 0.040(3) 0.030(2) 0.005(2) 0.0124(19) 0.0015(19)
C1 0.024(2) 0.035(3) 0.025(2) -0.003(2) 0.0037(18) -0.0071(19)
C5 0.035(3) 0.036(3) 0.021(2) 0.001(2) 0.0135(19) 0.007(2)
C7 0.033(2) 0.021(2) 0.017(2) -0.0007(18) 0.0010(18) 0.0027(18)
C8 0.042(3) 0.027(3) 0.019(2) -0.0058(19) -0.004(2) -0.002(2)
C9 0.030(2) 0.031(3) 0.034(3) -0.007(2) -0.004(2) -0.008(2)
C2 0.017(2) 0.046(3) 0.034(3) 0.002(2) 0.0043(19) -0.0015(19)
C10 0.025(2) 0.031(3) 0.027(2) -0.002(2) 0.0060(19) -0.0030(19)
C6 0.044(3) 0.031(3) 0.018(2) -0.0024(19) 0.008(2) 0.005(2)

loop_
_atom_type_symbol
_atom_type_description
_atom_type_scat_dispersion_real
_atom_type_scat_dispersion_imag
_atom_type_scat_source
C C 0.0033 0.0016 'International Tables Vol C Tables 4.2.6.8 and 6.1.1.4'
H H 0.0000 0.0000 'International Tables Vol C Tables 4.2.6.8 and 6.1.1.4'
N N 0.0061 0.0033 'International Tables Vol C Tables 4.2.6.8 and 6.1.1.4'
O O 0.0106 0.0060 'International Tables Vol C Tables 4.2.6.8 and 6.1.1.4'
V V 0.3005 0.5294 'International Tables Vol C Tables 4.2.6.8 and 6.1.1.4'
Cu Cu 0.3201 1.2651 'International Tables Vol C Tables 4.2.6.8 and 6.1.1.4'
Te Te -0.5308 1.6751 'International Tables Vol C Tables 4.2.6.8 and 6.1.1.4'

loop_
_geom_angle_atom_site_label_1
_geom_angle_atom_site_label_2
_geom_angle_atom_site_label_3
_geom_angle
_geom_angle_site_symmetry_1
_geom_angle_site_symmetry_3
_geom_angle_publ_flag
O8 Te O1 94.89(13) . . ?
O8 Te O2 94.66(13) . 2_645 ?
O1 Te O2 89.27(14) . 2_645 ?
O8 Te O7 84.75(12) . 2 ?
O1 Te O7 82.99(13) . 2 ?
O2 Te O7 172.16(12) 2_645 2 ?
O8 Cu O5 88.35(12) . . ?
O8 Cu N2 90.74(13) . . ?
O5 Cu N2 171.50(14) . . ?
O8 Cu N1 169.02(13) . . ?
O5 Cu N1 97.00(14) . . ?
N2 Cu N1 82.55(14) . . ?
O8 Cu O6 96.63(12) . 2_645 ?
O5 Cu O6 93.66(12) . 2_645 ?
N2 Cu O6 94.84(13) . 2_645 ?
N1 Cu O6 92.62(13) . 2_645 ?
O6 V2 O5 107.37(16) . . ?
O6 V2 O4 110.23(16) . . ?
O5 V2 O4 109.42(17) . . ?
O6 V2 O2 110.70(15) . . ?
O5 V2 O2 109.07(15) . . ?
O4 V2 O2 110.00(17) . . ?
O3 V1 O7 108.69(18) . . ?
O3 V1 O4 112.22(18) . 1_455 ?
O7 V1 O4 107.20(17) . 1_455 ?
O3 V1 O1 110.41(18) . . ?
O7 V1 O1 109.69(16) . . ?
O4 V1 O1 108.56(15) 1_455 . ?
Te O8 Cu 113.45(14) . . ?
V2 O5 Cu 154.3(2) . . ?
V1 O1 Te 131.63(18) . . ?
V2 O4 V1 153.4(2) . 1_655 ?
V2 O6 Cu 118.84(16) . 2_655 ?
V2 O2 Te 132.31(16) . 2_655 ?
V1 O7 Te 121.44(17) . 2_545 ?
C10 N2 C11 118.5(4) . . ?
C10 N2 Cu 128.5(3) . . ?
C11 N2 Cu 112.9(3) . . ?
C1 N1 C12 118.1(4) . . ?
C1 N1 Cu 130.6(3) . . ?
C12 N1 Cu 111.2(3) . . ?
N2 C11 C7 123.6(4) . . ?
N2 C11 C12 116.1(4) . . ?
C7 C11 C12 120.3(4) . . ?
N1 C12 C4 122.7(4) . . ?
N1 C12 C11 117.1(4) . . ?
C4 C12 C11 120.2(4) . . ?
C12 C4 C3 117.0(4) . . ?
C12 C4 C5 118.9(4) . . ?
C3 C4 C5 124.1(4) . . ?
C2 C3 C4 120.3(4) . . ?
N1 C1 C2 122.7(4) . . ?
C6 C5 C4 120.9(4) . . ?
C11 C7 C8 116.5(4) . . ?
C11 C7 C6 118.6(4) . . ?
C8 C7 C6 124.9(4) . . ?
C9 C8 C7 119.7(4) . . ?
C8 C9 C10 120.1(4) . . ?
C3 C2 C1 119.0(4) . . ?
N2 C10 C9 121.5(4) . . ?
C5 C6 C7 121.2(4) . . ?

loop_
_geom_bond_atom_site_label_1
_geom_bond_atom_site_label_2
_geom_bond_distance
_geom_bond_site_symmetry_2
_geom_bond_publ_flag
Te O8 1.847(3) . ?
Te O1 1.900(3) . ?
Te O2 1.980(3) 2_645 ?
Te O7 2.399(3) 2 ?
Cu O8 1.927(3) . ?
Cu O5 1.937(3) . ?
Cu N2 1.993(3) . ?
Cu N1 2.013(3) . ?
Cu O6 2.271(3) 2_645 ?
V2 O6 1.630(3) . ?
V2 O5 1.693(3) . ?
V2 O4 1.768(3) . ?
V2 O2 1.778(3) . ?
V1 O3 1.601(4) . ?
V1 O7 1.666(3) . ?
V1 O4 1.787(3) 1_455 ?
V1 O1 1.815(3) . ?
O4 V1 1.787(3) 1_655 ?
O6 Cu 2.271(3) 2_655 ?
O2 Te 1.980(3) 2_655 ?
O7 Te 2.399(3) 2_545 ?
N2 C10 1.330(6) . ?
N2 C11 1.351(5) . ?
N1 C1 1.327(5) . ?
N1 C12 1.364(5) . ?
C11 C7 1.401(6) . ?
C11 C12 1.427(6) . ?
C12 C4 1.402(6) . ?
C4 C3 1.404(6) . ?
C4 C5 1.435(6) . ?
C3 C2 1.360(7) . ?
C1 C2 1.402(6) . ?
C5 C6 1.357(7) . ?
C7 C8 1.408(6) . ?
C7 C6 1.439(6) . ?
C8 C9 1.362(7) . ?
C9 C10 1.403(6) . ?
